data_4024142
loop_
_publ_author_name
'Simin Liu'
'Kimoon Kim'
'Lyle Isaacs'

_publ_section_title
;
 Mechanism of the Conversion of Inverted CB[6] to CB[6]
;
_journal_name_full 'Journal of Organic Chemistry'
_journal_page_first 6840
_journal_page_last 6847
_journal_paper_doi 10.1021/jo071034t
_journal_volume 72
_journal_year 2007
_chemical_absolute_configuration ad
_chemical_formula_moiety 'C36 H36 N24 O12, H3 O, 8.7(H2 O), Cl'
_chemical_formula_sum 'C36 H56.4 Cl N24 O21.7'
_chemical_formula_weight 1208.10
_chemical_name_common inv-CB6
_chemical_name_systematic
;
inv-CB6
;
_space_group_IT_number 4
_symmetry_cell_setting monoclinic
_symmetry_space_group_name_Hall 'P 2yb'
_symmetry_space_group_name_H-M 'P 1 21 1'
_atom_sites_solution_hydrogens geom
_atom_sites_solution_primary direct
_atom_sites_solution_secondary difmap
_audit_creation_method 'SHELXL-97 & ZCIF'
_cell_angle_alpha 90.00
_cell_angle_beta 104.923(4)
_cell_angle_gamma 90.00
_cell_formula_units_Z 2
_cell_length_a 12.434(2)
_cell_length_b 16.122(3)
_cell_length_c 12.667(2)
_cell_measurement_reflns_used 2697
_cell_measurement_temperature 213(2)
_cell_measurement_theta_max 26.9
_cell_measurement_theta_min 2.4
_cell_volume 2453.6(8)
_computing_cell_refinement 'SAINT (Bruker, 1999)'
_computing_data_collection 'SMART (Bruker, 1999)'
_computing_data_reduction SAINT
_computing_molecular_graphics 'Platon (Spek, 1990)'
_computing_publication_material SHELXL-97
_computing_structure_refinement 'SHELXL-97 (Sheldrick, 1997)'
_computing_structure_solution 'SHELXS-97 (Sheldrick, 1990)'
_diffrn_ambient_temperature 213(2)
_diffrn_detector 'CCD area detector'
_diffrn_detector_area_resol_mean 8.33
_diffrn_detector_type 'Bruker Smart1000'
_diffrn_measured_fraction_theta_full 0.966
_diffrn_measured_fraction_theta_max 0.966
_diffrn_measurement_details NFRAMES=606,268
_diffrn_measurement_device_type 'three-circle diffractometer'
_diffrn_measurement_method '\w scans'
_diffrn_measurement_specimen_support 'glass capillary'
_diffrn_orient_matrix_type standard
_diffrn_orient_matrix_UB_11 0.0002574
_diffrn_orient_matrix_UB_12 -0.0150860
_diffrn_orient_matrix_UB_13 0.0766331
_diffrn_orient_matrix_UB_21 -0.0827190
_diffrn_orient_matrix_UB_22 -0.0065949
_diffrn_orient_matrix_UB_23 -0.0227808
_diffrn_orient_matrix_UB_31 0.0090906
_diffrn_orient_matrix_UB_32 -0.0597944
_diffrn_orient_matrix_UB_33 -0.0167909
_diffrn_radiation_monochromator graphite
_diffrn_radiation_source 'fine-focus sealed tube'
_diffrn_radiation_type MoK\a
_diffrn_radiation_wavelength 0.71073
_diffrn_reflns_av_R_equivalents 0.0193
_diffrn_reflns_av_sigmaI/netI 0.0489
_diffrn_reflns_limit_h_max 10
_diffrn_reflns_limit_h_min -14
_diffrn_reflns_limit_k_max 19
_diffrn_reflns_limit_k_min -18
_diffrn_reflns_limit_l_max 14
_diffrn_reflns_limit_l_min -14
_diffrn_reflns_number 8493
_diffrn_reflns_theta_full 25.00
_diffrn_reflns_theta_max 25.00
_diffrn_reflns_theta_min 2.41
_diffrn_source_current 40
_diffrn_source_voltage 50
_diffrn_standards_decay_% 0.00
_exptl_absorpt_coefficient_mu 0.188
_exptl_absorpt_correction_T_max 0.996
_exptl_absorpt_correction_T_min 0.811
_exptl_absorpt_correction_type multi-scan
_exptl_absorpt_process_details 'SADABS (Sheldrick, 1996)'
_exptl_crystal_colour colorless
_exptl_crystal_density_diffrn 1.635
_exptl_crystal_density_method not_measured
_exptl_crystal_description plate
_exptl_crystal_F_000 1262
_exptl_crystal_id 'Iscaas @ d=4.9 cm'
_exptl_crystal_size_max 0.380
_exptl_crystal_size_mid 0.230
_exptl_crystal_size_min 0.022
_refine_diff_density_max 0.400
_refine_diff_density_min -0.311
_refine_diff_density_rms 0.053
_refine_ls_abs_structure_details '(Flack, 1983)'
_refine_ls_abs_structure_Flack 0.13(10)
_refine_ls_extinction_method none
_refine_ls_goodness_of_fit_ref 1.000
_refine_ls_hydrogen_treatment mixed
_refine_ls_matrix_type full
_refine_ls_number_parameters 850
_refine_ls_number_reflns 7318
_refine_ls_number_restraints 34
_refine_ls_restrained_S_all 0.998
_refine_ls_R_factor_all 0.0649
_refine_ls_R_factor_gt 0.0431
_refine_ls_shift/su_max 0.000
_refine_ls_shift/su_mean 0.000
_refine_ls_structure_factor_coef Fsqd
_refine_ls_weighting_details 'w=1/[\s^2^(Fo^2^)+(0.061P)^2^+0.96P], P=(max(Fo^2^,0)+2Fc^2^)/3'
_refine_ls_weighting_scheme calc
_refine_ls_wR_factor_gt 0.0998
_refine_ls_wR_factor_ref 0.1129
_reflns_Friedel_coverage 0.687
_reflns_number_gt 5794
_reflns_number_total 7318
_reflns_threshold_expression >2sigma(I)
_cod_data_source_file jo071034t-File001.cif
_cod_data_source_block 1237
_cod_original_sg_symbol_H-M 'P 21'
_cod_original_formula_sum 'C36 H56.40 Cl N24 O21.70'
_cod_database_code 4024142
_diffrn_measurement_total_frames-ccd 874
_diffrn_measurement_frame_width-ccd 0.3
_diffrn_detector_distance-ccd 4.9
_diffrn_measurement_frame_time-ccd 45
_diffrn_measurement_total_time-ccd 12.7
_diffrn_measurement_frame_size-ccd 512

loop_
_symmetry_equiv_pos_as_xyz
'x, y, z'
'-x, y+1/2, -z'

loop_
_atom_site_label
_atom_site_type_symbol
_atom_site_fract_x
_atom_site_fract_y
_atom_site_fract_z
_atom_site_U_iso_or_equiv
_atom_site_adp_type
_atom_site_occupancy
_atom_site_symmetry_multiplicity
_atom_site_calc_flag
_atom_site_refinement_flags
_atom_site_disorder_assembly
_atom_site_disorder_group
O12 O 0.5637(2) 0.6625(2) 0.2179(2) 0.0367(7) Uani 1 1 d . . .
O13 O 0.2502(3) 0.90717(18) 0.3463(2) 0.0375(8) Uani 1 1 d . . .
N11 N 0.3757(3) 0.6874(2) 0.1937(3) 0.0305(8) Uani 1 1 d . . .
N12 N 0.2523(3) 0.7894(2) 0.2444(3) 0.0369(9) Uani 1 1 d . . .
N13 N 0.4894(3) 0.6996(2) 0.3596(3) 0.0285(8) Uani 1 1 d . . .
N14 N 0.3556(3) 0.7928(2) 0.4147(3) 0.0316(8) Uani 1 1 d . . .
C11 C 0.3006(3) 0.7064(3) 0.2611(3) 0.0289(10) Uani 1 1 d . . .
H11 H 0.2427 0.6632 0.2550 0.008(8) Uiso 1 1 calc R . .
C12 C 0.4830(3) 0.6819(3) 0.2523(3) 0.0281(9) Uani 1 1 d . . .
C13 C 0.2839(3) 0.8367(3) 0.3355(3) 0.0273(10) Uani 1 1 d . . .
C14 C 0.3788(3) 0.7106(3) 0.3781(3) 0.0271(9) Uani 1 1 d . . .
H14 H 0.3616 0.6665 0.4255 0.022(10) Uiso 1 1 calc R . .
C15 C 0.5907(3) 0.6911(3) 0.4463(3) 0.0290(10) Uani 1 1 d . . .
H15A H 0.6394 0.6503 0.4246 0.033(12) Uiso 1 1 calc R . .
H15B H 0.6300 0.7443 0.4576 0.013(9) Uiso 1 1 calc R . .
C16 C 0.4199(3) 0.8290(2) 0.5159(3) 0.0268(10) Uani 1 1 d . . .
H16A H 0.3769 0.8735 0.5383 0.032(11) Uiso 1 1 calc R . .
H16B H 0.4884 0.8532 0.5046 0.016(9) Uiso 1 1 calc R . .
O22 O 0.5555(3) 0.52444(18) 0.5133(2) 0.0356(7) Uani 1 1 d . . .
O23 O 0.2965(2) 0.78776(19) 0.6703(2) 0.0340(7) Uani 1 1 d . . .
N21 N 0.5679(3) 0.6651(2) 0.5469(3) 0.0270(8) Uani 1 1 d . . .
N22 N 0.4478(3) 0.7669(2) 0.6011(3) 0.0253(8) Uani 1 1 d . . .
N23 N 0.5348(3) 0.5820(2) 0.6745(3) 0.0280(8) Uani 1 1 d . . .
N24 N 0.4317(3) 0.6906(2) 0.7407(3) 0.0279(8) Uani 1 1 d . . .
C21 C 0.5522(3) 0.7222(2) 0.6299(3) 0.0246(9) Uani 1 1 d . . .
H21 H 0.6166 0.7599 0.6549 0.017(10) Uiso 1 1 calc R . .
C22 C 0.5524(3) 0.5843(3) 0.5726(3) 0.0261(9) Uani 1 1 d . . .
C23 C 0.3814(3) 0.7521(2) 0.6706(3) 0.0238(9) Uani 1 1 d . . .
C24 C 0.5373(3) 0.6636(2) 0.7230(3) 0.0252(9) Uani 1 1 d . . .
H24 H 0.5991 0.6693 0.7898 0.020(10) Uiso 1 1 calc R . .
C25 C 0.5274(3) 0.5065(2) 0.7333(3) 0.0274(9) Uani 1 1 d . . .
H25A H 0.5597 0.4611 0.7002 0.026(11) Uiso 1 1 calc R . .
H25B H 0.5721 0.5128 0.8088 0.042(13) Uiso 1 1 calc R . .
C26 C 0.3892(3) 0.6650(3) 0.8315(3) 0.0274(9) Uani 1 1 d . . .
H26A H 0.3453 0.7107 0.8501 0.029(11) Uiso 1 1 calc R . .
H26B H 0.4523 0.6554 0.8948 0.026(11) Uiso 1 1 calc R . .
O32 O 0.3940(3) 0.3818(2) 0.6030(3) 0.0476(9) Uani 1 1 d . . .
O33 O 0.1480(2) 0.65479(18) 0.7712(2) 0.0358(7) Uani 1 1 d . . .
N31 N 0.4155(3) 0.4843(2) 0.7345(3) 0.0283(8) Uani 1 1 d . . .
N32 N 0.3205(3) 0.5910(2) 0.8126(3) 0.0284(8) Uani 1 1 d . . .
N33 N 0.2687(3) 0.4004(2) 0.7067(3) 0.0282(8) Uani 1 1 d . . .
N34 N 0.1675(3) 0.5134(2) 0.7654(3) 0.0291(8) Uani 1 1 d . . .
C31 C 0.3631(3) 0.5072(2) 0.8210(3) 0.0259(9) Uani 1 1 d . . .
H31 H 0.4125 0.4959 0.8944 0.008(8) Uiso 1 1 calc R . .
C32 C 0.3632(4) 0.4181(3) 0.6745(4) 0.0305(10) Uani 1 1 d . . .
C33 C 0.2059(3) 0.5932(3) 0.7806(3) 0.0254(9) Uani 1 1 d . . .
C34 C 0.2568(3) 0.4525(3) 0.7971(3) 0.0282(10) Uani 1 1 d . . .
H34 H 0.2515 0.4195 0.8614 0.035(12) Uiso 1 1 calc R . .
C35 C 0.2004(3) 0.3290(2) 0.6687(3) 0.0277(10) Uani 1 1 d . . .
H35A H 0.2455 0.2870 0.6441 0.038(12) Uiso 1 1 calc R . .
H35B H 0.1758 0.3054 0.7298 0.037(12) Uiso 1 1 calc R . .
C36 C 0.0507(3) 0.4929(3) 0.7393(3) 0.0302(10) Uani 1 1 d . . .
H36A H 0.0093 0.5419 0.7523 0.09(2) Uiso 1 1 calc R . .
H36B H 0.0394 0.4493 0.7892 0.046(14) Uiso 1 1 calc R . .
O42 O 0.1735(2) 0.3015(2) 0.4378(2) 0.0376(7) Uani 1 1 d . . .
O43 O -0.0935(3) 0.58516(19) 0.5647(2) 0.0398(8) Uani 1 1 d . . .
N41 N 0.1042(3) 0.3469(2) 0.5808(3) 0.0289(8) Uani 1 1 d . . .
N42 N 0.0048(3) 0.4653(2) 0.6286(3) 0.0294(8) Uani 1 1 d . . .
N43 N -0.0051(3) 0.3529(2) 0.4122(3) 0.0268(8) Uani 1 1 d . . .
N44 N -0.1150(3) 0.4633(2) 0.4651(3) 0.0286(8) Uani 1 1 d . . .
C41 C 0.0010(3) 0.3778(3) 0.5968(3) 0.0257(9) Uani 1 1 d . . .
H41 H -0.0277 0.3422 0.6472 0.024(10) Uiso 1 1 calc R . .
C42 C 0.0986(3) 0.3311(2) 0.4734(3) 0.0277(10) Uani 1 1 d . . .
C43 C -0.0706(3) 0.5120(3) 0.5534(3) 0.0277(9) Uani 1 1 d . . .
C44 C -0.0778(3) 0.3785(3) 0.4807(3) 0.0262(9) Uani 1 1 d . . .
H44 H -0.1409 0.3396 0.4742 0.010(9) Uiso 1 1 calc R . .
C45 C -0.0491(3) 0.3221(2) 0.3011(3) 0.0269(9) Uani 1 1 d . . .
H45A H 0.0019 0.2800 0.2859 0.024(11) Uiso 1 1 calc R . .
H45B H -0.1209 0.2952 0.2959 0.033(11) Uiso 1 1 calc R . .
C46 C -0.1993(4) 0.4923(3) 0.3711(3) 0.0336(10) Uani 1 1 d . . .
H46A H -0.2298 0.5447 0.3900 0.029(11) Uiso 1 1 calc R . .
H46B H -0.2602 0.4518 0.3541 0.027(11) Uiso 1 1 calc R . .
O52 O 0.0895(3) 0.3566(2) 0.1549(3) 0.0410(8) Uani 1 1 d . . .
O53 O -0.1508(3) 0.64844(18) 0.2837(3) 0.0411(8) Uani 1 1 d . . .
N51 N -0.0639(3) 0.3864(2) 0.2191(3) 0.0280(8) Uani 1 1 d . . .
N52 N -0.1594(3) 0.5052(2) 0.2742(3) 0.0284(8) Uani 1 1 d . . .
N53 N -0.0386(3) 0.4578(2) 0.0792(3) 0.0298(8) Uani 1 1 d . . .
N54 N -0.1339(3) 0.5763(2) 0.1318(3) 0.0287(8) Uani 1 1 d . . .
C51 C -0.1592(3) 0.4417(2) 0.1940(3) 0.0256(9) Uani 1 1 d . . .
H51 H -0.2301 0.4105 0.1752 0.030(11) Uiso 1 1 calc R . .
C52 C 0.0055(3) 0.3972(3) 0.1527(3) 0.0288(10) Uani 1 1 d . . .
C53 C -0.1478(3) 0.5834(3) 0.2352(3) 0.0296(10) Uani 1 1 d . . .
C54 C -0.1420(3) 0.4912(2) 0.0943(3) 0.0273(9) Uani 1 1 d . . .
H54 H -0.2046 0.4832 0.0287 0.014(9) Uiso 1 1 calc R . .
C55 C 0.0110(4) 0.4843(3) -0.0067(3) 0.0290(10) Uani 1 1 d . . .
H55A H -0.0482 0.4912 -0.0741 0.019(10) Uiso 1 1 calc R . .
H55B H 0.0606 0.4404 -0.0194 0.019(10) Uiso 1 1 calc R . .
C56 C -0.1443(3) 0.6471(3) 0.0593(4) 0.0299(10) Uani 1 1 d . . .
H56A H -0.1893 0.6310 -0.0133 0.039(13) Uiso 1 1 calc R . .
H56B H -0.1841 0.6914 0.0864 0.045(14) Uiso 1 1 calc R . .
O62 O 0.2488(3) 0.50149(19) 0.0703(3) 0.0401(8) Uani 1 1 d . . .
O63 O -0.0305(3) 0.79277(19) 0.1631(3) 0.0390(8) Uani 1 1 d . . .
N61 N 0.0740(3) 0.5613(2) 0.0155(3) 0.0285(8) Uani 1 1 d . . .
N62 N -0.0393(3) 0.6788(2) 0.0493(3) 0.0309(8) Uani 1 1 d . . .
N63 N 0.2235(3) 0.6428(2) 0.0483(3) 0.0297(8) Uani 1 1 d . . .
N64 N 0.1105(3) 0.7603(2) 0.0820(3) 0.0264(8) Uani 1 1 d . . .
C61 C 0.0280(3) 0.6434(2) -0.0175(3) 0.0257(9) Uani 1 1 d . . .
H61 H -0.0122 0.6444 -0.0958 0.026(11) Uiso 1 1 calc R . .
C62 C 0.1878(3) 0.5615(3) 0.0483(3) 0.0291(10) Uani 1 1 d . . .
C63 C 0.0099(4) 0.7472(3) 0.1054(3) 0.0291(10) Uani 1 1 d . . .
C64 C 0.1328(3) 0.6997(3) 0.0054(3) 0.0263(9) Uani 1 1 d . . .
H64 H 0.1408 0.7268 -0.0624 0.064(17) Uiso 1 1 calc R . .
C65 C 0.3383(3) 0.6653(3) 0.0779(3) 0.0309(10) Uani 1 1 d . . .
H65A H 0.3498 0.7126 0.0334 0.018(10) Uiso 1 1 calc R . .
H65B H 0.3829 0.6188 0.0628 0.052(15) Uiso 1 1 calc R . .
C66 C 0.1887(4) 0.8203(3) 0.1391(3) 0.0315(10) Uani 1 1 d . . .
H66A H 0.1489 0.8707 0.1500 0.045(13) Uiso 1 1 calc R . .
H66B H 0.2398 0.8349 0.0947 0.027(11) Uiso 1 1 calc R . .
Cl1 Cl 0.40956(10) 0.87919(8) 0.99120(11) 0.0508(3) Uani 1 1 d . . .
O1W O 0.2091(3) 0.0350(2) 0.1919(3) 0.0467(9) Uani 1 1 d D . .
H11W H 0.206(4) -0.005(2) 0.247(3) 0.056 Uiso 1 1 d D . .
H12W H 0.193(4) 0.0892(15) 0.215(4) 0.056 Uiso 1 1 d D . .
O2W O 0.2911(3) 0.3073(2) 0.1071(3) 0.0546(9) Uani 1 1 d D . .
H21W H 0.302(4) 0.294(3) 0.037(2) 0.066 Uiso 1 1 d D . .
H22W H 0.359(2) 0.333(3) 0.148(3) 0.066 Uiso 1 1 d D . .
H23W H 0.230(3) 0.346(2) 0.093(4) 0.066 Uiso 1 1 d D . .
O3W O 0.4726(3) 0.3893(2) 0.1989(3) 0.0609(10) Uani 1 1 d D . .
H31W H 0.442(4) 0.417(3) 0.253(4) 0.073 Uiso 1 1 d D . .
H32W H 0.517(4) 0.432(3) 0.177(4) 0.073 Uiso 1 1 d D . .
O4W O 0.4284(3) 0.5014(2) 0.3135(3) 0.0595(10) Uani 1 1 d D . .
H41W H 0.466(4) 0.499(3) 0.3908(17) 0.071 Uiso 1 1 d D . .
H42W H 0.473(4) 0.541(3) 0.286(4) 0.071 Uiso 1 1 d D . .
O5W O 0.5962(3) 0.5759(2) 0.0303(3) 0.0582(10) Uani 1 1 d D . .
H51W H 0.570(4) 0.592(3) 0.093(3) 0.070 Uiso 1 1 d D . .
H52W H 0.598(5) 0.5162(11) 0.035(4) 0.070 Uiso 1 1 d D . .
O6W O 0.3651(3) 0.2840(2) 0.9216(3) 0.0550(10) Uani 1 1 d D . .
H61W H 0.441(2) 0.302(3) 0.954(4) 0.066 Uiso 1 1 d D . .
H62W H 0.376(4) 0.250(3) 0.862(3) 0.066 Uiso 1 1 d D . .
O7W O 0.1813(4) 0.1922(3) 0.2614(3) 0.0667(11) Uani 1 1 d D . .
H71W H 0.154(5) 0.172(3) 0.322(4) 0.080 Uiso 1 1 d D . .
H72W H 0.165(5) 0.2506(13) 0.258(5) 0.080 Uiso 1 1 d D . .
O8W O 0.0466(4) 0.6804(3) 0.4684(4) 0.0809(14) Uani 1 1 d D . .
H81W H -0.013(4) 0.657(4) 0.495(5) 0.097 Uiso 1 1 d D . .
H82W H 0.045(5) 0.658(4) 0.397(3) 0.097 Uiso 1 1 d D . .
O9W O 0.2411(5) 0.4681(6) 0.3505(6) 0.143(4) Uani 0.966(15) 1 d PD . .
H91W H 0.252(8) 0.413(3) 0.326(9) 0.171 Uiso 0.966(15) 1 d PD . .
H92W H 0.316(3) 0.490(5) 0.365(8) 0.171 Uiso 0.966(15) 1 d PD . .
O10W O 0.2389(6) 0.5836(4) 0.5088(5) 0.086(3) Uani 0.748(12) 1 d PD . .
H101 H 0.200(6) 0.573(6) 0.433(3) 0.103 Uiso 0.748(12) 1 d PD . .
H102 H 0.182(5) 0.613(5) 0.535(6) 0.103 Uiso 0.748(12) 1 d PD . .

loop_
_atom_site_aniso_label
_atom_site_aniso_U_11
_atom_site_aniso_U_22
_atom_site_aniso_U_33
_atom_site_aniso_U_23
_atom_site_aniso_U_13
_atom_site_aniso_U_12
O12 0.0313(16) 0.0474(19) 0.0344(17) -0.0002(14) 0.0139(13) 0.0009(15)
O13 0.0414(18) 0.0285(18) 0.0399(19) -0.0032(14) 0.0055(14) 0.0088(14)
N11 0.0272(18) 0.044(2) 0.0223(18) -0.0031(16) 0.0095(15) 0.0072(17)
N12 0.045(2) 0.026(2) 0.030(2) -0.0039(16) -0.0080(17) 0.0136(18)
N13 0.0267(18) 0.033(2) 0.0270(19) -0.0012(16) 0.0091(15) 0.0050(16)
N14 0.040(2) 0.0253(19) 0.0261(19) -0.0062(15) 0.0015(16) 0.0074(17)
C11 0.028(2) 0.027(2) 0.034(2) -0.0019(18) 0.0105(18) 0.0000(18)
C12 0.030(2) 0.028(2) 0.028(2) -0.0009(18) 0.0110(18) 0.0029(19)
C13 0.031(2) 0.023(2) 0.027(2) 0.0002(18) 0.0072(19) 0.0021(19)
C14 0.029(2) 0.025(2) 0.027(2) -0.0011(18) 0.0057(17) 0.0042(18)
C15 0.028(2) 0.027(2) 0.033(2) 0.0017(19) 0.0099(18) 0.0033(19)
C16 0.033(2) 0.018(2) 0.029(2) -0.0014(17) 0.0061(19) 0.0012(19)
O22 0.0439(18) 0.0259(17) 0.0372(18) -0.0053(14) 0.0106(14) 0.0045(14)
O23 0.0293(16) 0.0371(18) 0.0363(17) 0.0060(14) 0.0098(13) 0.0065(15)
N21 0.0353(19) 0.0225(19) 0.0253(19) 0.0025(15) 0.0117(15) 0.0014(16)
N22 0.0297(19) 0.0204(19) 0.0264(19) 0.0029(14) 0.0084(15) 0.0027(15)
N23 0.036(2) 0.0177(18) 0.0298(19) 0.0019(15) 0.0078(15) 0.0028(16)
N24 0.0305(18) 0.0254(19) 0.0291(19) 0.0005(15) 0.0101(15) 0.0036(15)
C21 0.022(2) 0.023(2) 0.027(2) -0.0016(17) 0.0020(17) -0.0033(18)
C22 0.022(2) 0.023(2) 0.032(2) -0.002(2) 0.0034(17) 0.0023(18)
C23 0.023(2) 0.022(2) 0.024(2) -0.0035(17) 0.0026(17) -0.0011(18)
C24 0.025(2) 0.022(2) 0.028(2) -0.0014(17) 0.0048(17) -0.0006(17)
C25 0.028(2) 0.019(2) 0.036(2) 0.0004(18) 0.0087(19) 0.0019(18)
C26 0.033(2) 0.021(2) 0.029(2) -0.0018(18) 0.0109(19) 0.0019(19)
O32 0.057(2) 0.0361(19) 0.061(2) -0.0197(18) 0.0353(18) -0.0139(17)
O33 0.0412(18) 0.0275(17) 0.0421(19) 0.0021(13) 0.0169(14) 0.0059(15)
N31 0.0261(18) 0.0243(19) 0.037(2) -0.0098(16) 0.0124(15) -0.0017(15)
N32 0.033(2) 0.0210(19) 0.0321(19) 0.0006(15) 0.0107(15) -0.0002(16)
N33 0.034(2) 0.0224(19) 0.032(2) -0.0055(15) 0.0152(16) -0.0057(15)
N34 0.0310(19) 0.0195(19) 0.036(2) -0.0023(15) 0.0079(16) 0.0031(16)
C31 0.035(2) 0.018(2) 0.023(2) 0.0012(17) 0.0051(18) 0.0018(19)
C32 0.033(2) 0.026(2) 0.034(3) -0.0025(19) 0.011(2) 0.0011(19)
C33 0.034(2) 0.025(2) 0.0157(19) 0.0008(17) 0.0044(16) 0.002(2)
C34 0.032(2) 0.027(2) 0.027(2) 0.0023(18) 0.0092(18) 0.0034(19)
C35 0.035(2) 0.017(2) 0.032(2) 0.0026(17) 0.011(2) 0.0001(19)
C36 0.031(2) 0.032(3) 0.028(2) -0.0027(19) 0.0092(19) -0.001(2)
O42 0.0318(17) 0.045(2) 0.0358(17) -0.0074(15) 0.0083(14) 0.0083(15)
O43 0.055(2) 0.0246(18) 0.0397(17) -0.0028(14) 0.0117(15) 0.0089(15)
N41 0.0267(18) 0.032(2) 0.030(2) -0.0034(15) 0.0110(15) 0.0000(15)
N42 0.036(2) 0.024(2) 0.0282(19) -0.0031(15) 0.0077(16) -0.0005(16)
N43 0.0290(19) 0.0261(19) 0.0271(19) -0.0023(15) 0.0106(15) 0.0013(15)
N44 0.034(2) 0.025(2) 0.0269(19) 0.0007(15) 0.0087(16) 0.0039(16)
C41 0.032(2) 0.020(2) 0.028(2) 0.0043(18) 0.0133(17) -0.0004(19)
C42 0.028(2) 0.019(2) 0.037(3) -0.0006(18) 0.009(2) -0.0047(18)
C43 0.034(2) 0.028(3) 0.025(2) -0.0011(18) 0.0129(19) 0.000(2)
C44 0.027(2) 0.022(2) 0.033(2) -0.0024(18) 0.0126(17) -0.0032(19)
C45 0.029(2) 0.019(2) 0.031(2) -0.0028(17) 0.0068(18) -0.0026(18)
C46 0.033(2) 0.035(3) 0.035(2) 0.002(2) 0.014(2) 0.008(2)
O52 0.0401(18) 0.044(2) 0.0428(18) 0.0076(15) 0.0185(15) 0.0113(16)
O53 0.061(2) 0.0261(18) 0.0396(19) -0.0042(14) 0.0189(16) 0.0071(15)
N51 0.0295(19) 0.028(2) 0.0273(18) 0.0017(16) 0.0083(15) 0.0023(16)
N52 0.036(2) 0.024(2) 0.0255(19) 0.0004(15) 0.0097(16) 0.0032(16)
N53 0.034(2) 0.028(2) 0.029(2) 0.0005(16) 0.0120(16) 0.0043(16)
N54 0.0350(19) 0.0245(19) 0.0273(19) 0.0034(16) 0.0091(15) 0.0065(16)
C51 0.025(2) 0.024(2) 0.027(2) -0.0032(17) 0.0056(17) -0.0034(18)
C52 0.029(2) 0.031(3) 0.026(2) -0.0054(18) 0.0055(18) -0.002(2)
C53 0.029(2) 0.032(3) 0.026(2) 0.000(2) 0.0034(17) 0.006(2)
C54 0.025(2) 0.026(2) 0.028(2) -0.0018(18) 0.0025(17) -0.0018(18)
C55 0.035(2) 0.030(2) 0.024(2) -0.0017(18) 0.0112(18) 0.001(2)
C56 0.026(2) 0.031(2) 0.032(2) 0.0032(19) 0.0069(19) 0.0060(19)
O62 0.0375(18) 0.0314(18) 0.049(2) 0.0011(15) 0.0080(15) 0.0089(15)
O63 0.0471(19) 0.0304(17) 0.0438(19) -0.0099(15) 0.0197(15) 0.0018(15)
N61 0.0307(19) 0.0213(19) 0.0324(19) -0.0010(15) 0.0061(16) 0.0011(15)
N62 0.0308(19) 0.029(2) 0.034(2) -0.0042(16) 0.0110(16) -0.0009(16)
N63 0.0283(19) 0.031(2) 0.030(2) -0.0005(16) 0.0080(15) 0.0039(16)
N64 0.0263(19) 0.0226(19) 0.0305(19) -0.0041(15) 0.0076(15) 0.0005(15)
C61 0.028(2) 0.028(2) 0.021(2) -0.0028(17) 0.0058(17) 0.0026(18)
C62 0.032(2) 0.028(3) 0.026(2) -0.0003(18) 0.0072(18) 0.005(2)
C63 0.035(2) 0.027(2) 0.023(2) -0.0017(18) 0.0045(19) 0.001(2)
C64 0.030(2) 0.030(2) 0.018(2) -0.0014(18) 0.0033(17) 0.0018(18)
C65 0.029(2) 0.038(3) 0.026(2) -0.006(2) 0.0087(18) 0.002(2)
C66 0.029(2) 0.024(2) 0.038(3) 0.0014(19) 0.002(2) 0.0029(19)
Cl1 0.0429(7) 0.0476(8) 0.0589(8) 0.0104(6) 0.0078(6) 0.0023(6)
O1W 0.051(2) 0.035(2) 0.048(2) 0.0014(16) 0.0020(17) 0.0032(17)
O2W 0.053(2) 0.052(2) 0.063(2) -0.006(2) 0.0219(19) 0.0033(18)
O3W 0.077(3) 0.061(3) 0.046(2) 0.002(2) 0.0178(19) 0.009(2)
O4W 0.075(3) 0.047(2) 0.050(2) -0.0037(18) 0.0024(19) -0.005(2)
O5W 0.064(2) 0.055(2) 0.058(2) -0.008(2) 0.0212(19) 0.004(2)
O6W 0.051(2) 0.060(2) 0.055(2) -0.0168(19) 0.0153(18) -0.0035(19)
O7W 0.076(3) 0.062(3) 0.057(2) -0.017(2) 0.009(2) 0.023(2)
O8W 0.083(3) 0.041(3) 0.131(4) -0.007(3) 0.051(3) -0.011(2)
O9W 0.101(5) 0.202(9) 0.130(6) -0.064(6) 0.041(4) -0.067(5)
O10W 0.097(5) 0.093(5) 0.075(4) 0.005(4) 0.036(3) 0.028(4)

loop_
_atom_type_symbol
_atom_type_description
_atom_type_scat_dispersion_real
_atom_type_scat_dispersion_imag
_atom_type_scat_source
C C 0.0033 0.0016 'International Tables Vol C Tables 4.2.6.8 and 6.1.1.4'
H H 0.0000 0.0000 'International Tables Vol C Tables 4.2.6.8 and 6.1.1.4'
N N 0.0061 0.0033 'International Tables Vol C Tables 4.2.6.8 and 6.1.1.4'
O O 0.0106 0.0060 'International Tables Vol C Tables 4.2.6.8 and 6.1.1.4'
Cl Cl 0.1484 0.1585 'International Tables Vol C Tables 4.2.6.8 and 6.1.1.4'

loop_
_geom_angle_atom_site_label_1
_geom_angle_atom_site_label_2
_geom_angle_atom_site_label_3
_geom_angle
_geom_angle_site_symmetry_1
_geom_angle_site_symmetry_3
_geom_angle_publ_flag
C12 N11 C11 112.6(3) . . ?
C12 N11 C65 123.3(3) . . ?
C11 N11 C65 123.6(3) . . ?
C13 N12 C66 124.1(4) . . ?
C13 N12 C11 111.9(3) . . ?
C66 N12 C11 123.6(3) . . ?
C12 N13 C15 123.3(3) . . ?
C12 N13 C14 111.5(3) . . ?
C15 N13 C14 124.0(3) . . ?
C13 N14 C16 123.6(4) . . ?
C13 N14 C14 112.6(3) . . ?
C16 N14 C14 122.6(3) . . ?
N11 C11 N12 114.3(4) . . ?
N11 C11 C14 103.3(3) . . ?
N12 C11 C14 103.4(3) . . ?
N11 C11 H11 111.7 . . ?
N12 C11 H11 111.7 . . ?
C14 C11 H11 111.7 . . ?
O12 C12 N11 126.9(4) . . ?
O12 C12 N13 123.9(4) . . ?
N11 C12 N13 109.1(3) . . ?
O13 C13 N12 125.6(4) . . ?
O13 C13 N14 125.2(4) . . ?
N12 C13 N14 109.2(3) . . ?
N14 C14 N13 115.6(3) . . ?
N14 C14 C11 102.5(3) . . ?
N13 C14 C11 103.1(3) . . ?
N14 C14 H14 111.6 . . ?
N13 C14 H14 111.6 . . ?
C11 C14 H14 111.6 . . ?
N21 C15 N13 111.6(3) . . ?
N21 C15 H15A 109.3 . . ?
N13 C15 H15A 109.3 . . ?
N21 C15 H15B 109.3 . . ?
N13 C15 H15B 109.3 . . ?
H15A C15 H15B 108.0 . . ?
N14 C16 N22 110.6(3) . . ?
N14 C16 H16A 109.5 . . ?
N22 C16 H16A 109.5 . . ?
N14 C16 H16B 109.5 . . ?
N22 C16 H16B 109.5 . . ?
H16A C16 H16B 108.1 . . ?
C22 N21 C15 124.1(3) . . ?
C22 N21 C21 112.3(3) . . ?
C15 N21 C21 123.5(3) . . ?
C23 N22 C16 122.0(3) . . ?
C23 N22 C21 113.6(3) . . ?
C16 N22 C21 124.0(3) . . ?
C22 N23 C25 123.9(3) . . ?
C22 N23 C24 112.7(3) . . ?
C25 N23 C24 123.0(3) . . ?
C23 N24 C26 121.6(3) . . ?
C23 N24 C24 113.3(3) . . ?
C26 N24 C24 124.6(3) . . ?
N21 C21 N22 114.4(3) . . ?
N21 C21 C24 103.2(3) . . ?
N22 C21 C24 102.6(3) . . ?
N21 C21 H21 112.0 . . ?
N22 C21 H21 112.0 . . ?
C24 C21 H21 112.0 . . ?
O22 C22 N23 126.5(4) . . ?
O22 C22 N21 125.0(4) . . ?
N23 C22 N21 108.5(3) . . ?
O23 C23 N24 127.1(4) . . ?
O23 C23 N22 125.9(4) . . ?
N24 C23 N22 107.0(3) . . ?
N23 C24 N24 114.6(3) . . ?
N23 C24 C21 102.9(3) . . ?
N24 C24 C21 102.9(3) . . ?
N23 C24 H24 111.9 . . ?
N24 C24 H24 111.9 . . ?
C21 C24 H24 111.9 . . ?
N31 C25 N23 113.9(3) . . ?
N31 C25 H25A 108.8 . . ?
N23 C25 H25A 108.8 . . ?
N31 C25 H25B 108.8 . . ?
N23 C25 H25B 108.8 . . ?
H25A C25 H25B 107.7 . . ?
N24 C26 N32 115.1(3) . . ?
N24 C26 H26A 108.5 . . ?
N32 C26 H26A 108.5 . . ?
N24 C26 H26B 108.5 . . ?
N32 C26 H26B 108.5 . . ?
H26A C26 H26B 107.5 . . ?
C32 N31 C25 120.6(3) . . ?
C32 N31 C31 111.9(3) . . ?
C25 N31 C31 124.3(3) . . ?
C33 N32 C31 112.2(3) . . ?
C33 N32 C26 123.1(3) . . ?
C31 N32 C26 124.6(3) . . ?
C32 N33 C35 123.0(3) . . ?
C32 N33 C34 112.5(3) . . ?
C35 N33 C34 123.6(3) . . ?
C33 N34 C36 122.8(4) . . ?
C33 N34 C34 112.3(3) . . ?
C36 N34 C34 124.1(3) . . ?
N32 C31 N31 114.0(3) . . ?
N32 C31 C34 103.8(3) . . ?
N31 C31 C34 103.4(3) . . ?
N32 C31 H31 111.7 . . ?
N31 C31 H31 111.7 . . ?
C34 C31 H31 111.7 . . ?
O32 C32 N33 125.4(4) . . ?
O32 C32 N31 126.0(4) . . ?
N33 C32 N31 108.5(4) . . ?
O33 C33 N34 125.3(4) . . ?
O33 C33 N32 126.3(4) . . ?
N34 C33 N32 108.3(4) . . ?
N33 C34 N34 113.3(3) . . ?
N33 C34 C31 103.1(3) . . ?
N34 C34 C31 102.8(3) . . ?
N33 C34 H34 112.3 . . ?
N34 C34 H34 112.3 . . ?
C31 C34 H34 112.3 . . ?
N41 C35 N33 113.6(3) . . ?
N41 C35 H35A 108.9 . . ?
N33 C35 H35A 108.9 . . ?
N41 C35 H35B 108.9 . . ?
N33 C35 H35B 108.9 . . ?
H35A C35 H35B 107.7 . . ?
N34 C36 N42 114.7(3) . . ?
N34 C36 H36A 108.6 . . ?
N42 C36 H36A 108.6 . . ?
N34 C36 H36B 108.6 . . ?
N42 C36 H36B 108.6 . . ?
H36A C36 H36B 107.6 . . ?
C42 N41 C35 123.5(3) . . ?
C42 N41 C41 112.7(3) . . ?
C35 N41 C41 123.7(3) . . ?
C43 N42 C36 122.2(3) . . ?
C43 N42 C41 111.7(3) . . ?
C36 N42 C41 122.8(3) . . ?
C42 N43 C45 121.6(3) . . ?
C42 N43 C44 111.8(3) . . ?
C45 N43 C44 122.1(3) . . ?
C43 N44 C44 112.8(3) . . ?
C43 N44 C46 123.0(4) . . ?
C44 N44 C46 123.9(3) . . ?
N41 C41 N42 113.9(3) . . ?
N41 C41 C44 103.8(3) . . ?
N42 C41 C44 102.9(3) . . ?
N41 C41 H41 111.9 . . ?
N42 C41 H41 111.9 . . ?
C44 C41 H41 111.9 . . ?
O42 C42 N41 126.0(4) . . ?
O42 C42 N43 125.7(4) . . ?
N41 C42 N43 108.4(4) . . ?
O43 C43 N44 126.3(4) . . ?
O43 C43 N42 125.5(4) . . ?
N44 C43 N42 108.2(4) . . ?
N44 C44 N43 114.3(3) . . ?
N44 C44 C41 103.9(3) . . ?
N43 C44 C41 103.0(3) . . ?
N44 C44 H44 111.7 . . ?
N43 C44 H44 111.7 . . ?
C41 C44 H44 111.7 . . ?
N51 C45 N43 113.2(3) . . ?
N51 C45 H45A 108.9 . . ?
N43 C45 H45A 108.9 . . ?
N51 C45 H45B 108.9 . . ?
N43 C45 H45B 108.9 . . ?
H45A C45 H45B 107.7 . . ?
N44 C46 N52 114.1(3) . . ?
N44 C46 H46A 108.7 . . ?
N52 C46 H46A 108.7 . . ?
N44 C46 H46B 108.7 . . ?
N52 C46 H46B 108.7 . . ?
H46A C46 H46B 107.6 . . ?
C52 N51 C45 123.5(3) . . ?
C52 N51 C51 113.4(3) . . ?
C45 N51 C51 123.0(3) . . ?
C53 N52 C51 112.2(3) . . ?
C53 N52 C46 121.6(3) . . ?
C51 N52 C46 123.9(3) . . ?
C52 N53 C55 123.4(3) . . ?
C52 N53 C54 112.9(3) . . ?
C55 N53 C54 123.6(3) . . ?
C53 N54 C54 112.2(3) . . ?
C53 N54 C56 121.8(4) . . ?
C54 N54 C56 123.5(3) . . ?
N52 C51 N51 115.5(3) . . ?
N52 C51 C54 103.5(3) . . ?
N51 C51 C54 102.6(3) . . ?
N52 C51 H51 111.5 . . ?
N51 C51 H51 111.5 . . ?
C54 C51 H51 111.5 . . ?
O52 C52 N51 126.0(4) . . ?
O52 C52 N53 126.0(4) . . ?
N51 C52 N53 107.8(4) . . ?
O53 C53 N54 125.5(4) . . ?
O53 C53 N52 125.9(4) . . ?
N54 C53 N52 108.5(4) . . ?
N54 C54 N53 113.9(3) . . ?
N54 C54 C51 103.5(3) . . ?
N53 C54 C51 103.2(3) . . ?
N54 C54 H54 111.8 . . ?
N53 C54 H54 111.8 . . ?
C51 C54 H54 111.8 . . ?
N53 C55 N61 114.8(3) . . ?
N53 C55 H55A 108.6 . . ?
N61 C55 H55A 108.6 . . ?
N53 C55 H55B 108.6 . . ?
N61 C55 H55B 108.6 . . ?
H55A C55 H55B 107.5 . . ?
N62 C56 N54 113.6(3) . . ?
N62 C56 H56A 108.8 . . ?
N54 C56 H56A 108.8 . . ?
N62 C56 H56B 108.8 . . ?
N54 C56 H56B 108.8 . . ?
H56A C56 H56B 107.7 . . ?
C62 N61 C55 121.6(3) . . ?
C62 N61 C61 112.5(3) . . ?
C55 N61 C61 124.5(3) . . ?
C63 N62 C56 122.4(4) . . ?
C63 N62 C61 111.8(3) . . ?
C56 N62 C61 125.8(3) . . ?
C62 N63 C65 122.8(3) . . ?
C62 N63 C64 112.4(3) . . ?
C65 N63 C64 124.6(3) . . ?
C63 N64 C66 122.3(4) . . ?
C63 N64 C64 112.4(3) . . ?
C66 N64 C64 124.8(3) . . ?
N62 C61 N61 115.6(3) . . ?
N62 C61 C64 104.1(3) . . ?
N61 C61 C64 103.2(3) . . ?
N62 C61 H61 111.1 . . ?
N61 C61 H61 111.1 . . ?
C64 C61 H61 111.1 . . ?
O62 C62 N61 127.0(4) . . ?
O62 C62 N63 124.9(4) . . ?
N61 C62 N63 108.1(4) . . ?
O63 C63 N62 126.4(4) . . ?
O63 C63 N64 124.7(4) . . ?
N62 C63 N64 108.8(4) . . ?
N63 C64 N64 116.1(3) . . ?
N63 C64 C61 103.6(3) . . ?
N64 C64 C61 102.8(3) . . ?
N63 C64 H64 111.2 . . ?
N64 C64 H64 111.2 . . ?
C61 C64 H64 111.2 . . ?
N63 C65 N11 111.3(3) . . ?
N63 C65 H65A 109.4 . . ?
N11 C65 H65A 109.4 . . ?
N63 C65 H65B 109.4 . . ?
N11 C65 H65B 109.4 . . ?
H65A C65 H65B 108.0 . . ?
N64 C66 N12 111.8(3) . . ?
N64 C66 H66A 109.3 . . ?
N12 C66 H66A 109.3 . . ?
N64 C66 H66B 109.3 . . ?
N12 C66 H66B 109.3 . . ?
H66A C66 H66B 107.9 . . ?
H11W O1W H12W 110(3) . . ?
H21W O2W H22W 106(3) . . ?
H21W O2W H23W 105(3) . . ?
H22W O2W H23W 111(3) . . ?
H31W O3W H32W 104(3) . . ?
H41W O4W H42W 103(3) . . ?
H51W O5W H52W 103(3) . . ?
H61W O6W H62W 101(3) . . ?
H71W O7W H72W 105(3) . . ?
H81W O8W H82W 111(4) . . ?
H91W O9W H92W 101(4) . . ?
H101 O10W H102 101(4) . . ?

loop_
_geom_bond_atom_site_label_1
_geom_bond_atom_site_label_2
_geom_bond_distance
_geom_bond_site_symmetry_2
_geom_bond_publ_flag
O12 C12 1.233(5) . ?
O13 C13 1.231(5) . ?
N11 C12 1.352(5) . ?
N11 C11 1.452(5) . ?
N11 C65 1.464(5) . ?
N12 C13 1.354(5) . ?
N12 C66 1.452(5) . ?
N12 C11 1.460(6) . ?
N13 C12 1.371(5) . ?
N13 C15 1.449(5) . ?
N13 C14 1.463(5) . ?
N14 C13 1.357(5) . ?
N14 C16 1.447(5) . ?
N14 C14 1.458(5) . ?
C11 C14 1.550(6) . ?
C11 H11 0.9900 . ?
C14 H14 0.9900 . ?
C15 N21 1.438(5) . ?
C15 H15A 0.9800 . ?
C15 H15B 0.9800 . ?
C16 N22 1.448(5) . ?
C16 H16A 0.9800 . ?
C16 H16B 0.9800 . ?
O22 C22 1.230(5) . ?
O23 C23 1.202(5) . ?
N21 C22 1.367(5) . ?
N21 C21 1.447(5) . ?
N22 C23 1.374(5) . ?
N22 C21 1.448(5) . ?
N23 C22 1.364(5) . ?
N23 C25 1.442(5) . ?
N23 C24 1.448(5) . ?
N24 C23 1.369(5) . ?
N24 C26 1.443(5) . ?
N24 C24 1.455(5) . ?
C21 C24 1.559(6) . ?
C21 H21 0.9900 . ?
C24 H24 0.9900 . ?
C25 N31 1.440(5) . ?
C25 H25A 0.9800 . ?
C25 H25B 0.9800 . ?
C26 N32 1.451(5) . ?
C26 H26A 0.9800 . ?
C26 H26B 0.9800 . ?
O32 C32 1.220(5) . ?
O33 C33 1.214(5) . ?
N31 C32 1.373(5) . ?
N31 C31 1.460(5) . ?
N32 C33 1.378(5) . ?
N32 C31 1.444(5) . ?
N33 C32 1.369(5) . ?
N33 C35 1.439(5) . ?
N33 C34 1.457(5) . ?
N34 C33 1.369(5) . ?
N34 C36 1.442(5) . ?
N34 C34 1.459(5) . ?
C31 C34 1.552(6) . ?
C31 H31 0.9900 . ?
C34 H34 0.9900 . ?
C35 N41 1.438(5) . ?
C35 H35A 0.9800 . ?
C35 H35B 0.9800 . ?
C36 N42 1.442(5) . ?
C36 H36A 0.9800 . ?
C36 H36B 0.9800 . ?
O42 C42 1.231(5) . ?
O43 C43 1.230(5) . ?
N41 C42 1.367(5) . ?
N41 C41 1.439(5) . ?
N42 C43 1.376(5) . ?
N42 C41 1.464(5) . ?
N43 C42 1.368(5) . ?
N43 C45 1.460(5) . ?
N43 C44 1.465(5) . ?
N44 C43 1.361(5) . ?
N44 C44 1.441(5) . ?
N44 C46 1.447(5) . ?
C41 C44 1.543(6) . ?
C41 H41 0.9900 . ?
C44 H44 0.9900 . ?
C45 N51 1.446(5) . ?
C45 H45A 0.9800 . ?
C45 H45B 0.9800 . ?
C46 N52 1.453(5) . ?
C46 H46A 0.9800 . ?
C46 H46B 0.9800 . ?
O52 C52 1.227(5) . ?
O53 C53 1.221(5) . ?
N51 C52 1.363(5) . ?
N51 C51 1.452(5) . ?
N52 C53 1.376(6) . ?
N52 C51 1.442(5) . ?
N53 C52 1.363(5) . ?
N53 C55 1.447(5) . ?
N53 C54 1.452(5) . ?
N54 C53 1.370(5) . ?
N54 C54 1.447(5) . ?
N54 C56 1.449(5) . ?
C51 C54 1.553(6) . ?
C51 H51 0.9900 . ?
C54 H54 0.9900 . ?
C55 N61 1.455(5) . ?
C55 H55A 0.9800 . ?
C55 H55B 0.9800 . ?
C56 N62 1.438(5) . ?
C56 H56A 0.9800 . ?
C56 H56B 0.9800 . ?
O62 C62 1.217(5) . ?
O63 C63 1.231(5) . ?
N61 C62 1.368(5) . ?
N61 C61 1.460(5) . ?
N62 C63 1.367(5) . ?
N62 C61 1.451(5) . ?
N63 C62 1.383(5) . ?
N63 C65 1.426(5) . ?
N63 C64 1.447(5) . ?
N64 C63 1.374(5) . ?
N64 C66 1.429(5) . ?
N64 C64 1.453(5) . ?
C61 C64 1.553(6) . ?
C61 H61 0.9900 . ?
C64 H64 0.9900 . ?
C65 H65A 0.9800 . ?
C65 H65B 0.9800 . ?
C66 H66A 0.9800 . ?
C66 H66B 0.9800 . ?
O1W H11W 0.959(17) . ?
O1W H12W 0.959(17) . ?
O2W H21W 0.964(17) . ?
O2W H22W 0.966(17) . ?
O2W H23W 0.966(17) . ?
O3W H31W 0.971(17) . ?
O3W H32W 0.968(17) . ?
O4W H41W 0.971(17) . ?
O4W H42W 0.972(17) . ?
O5W H51W 0.967(17) . ?
O5W H52W 0.965(17) . ?
O6W H61W 0.970(17) . ?
O6W H62W 0.969(17) . ?
O7W H71W 0.962(17) . ?
O7W H72W 0.961(17) . ?
O8W H81W 0.961(17) . ?
O8W H82W 0.966(17) . ?
O9W H91W 0.969(17) . ?
O9W H92W 0.972(17) . ?
O10W H101 0.974(17) . ?
O10W H102 0.969(17) . ?

loop_
_geom_hbond_atom_site_label_D
_geom_hbond_atom_site_label_H
_geom_hbond_atom_site_label_A
_geom_hbond_distance_DH
_geom_hbond_distance_HA
_geom_hbond_distance_DA
_geom_hbond_angle_DHA
_geom_hbond_site_symmetry_A
O1W H11W O13 0.959(17) 1.88(2) 2.797(4) 160(5) 1_545
O1W H12W O7W 0.959(17) 1.778(18) 2.733(5) 173(5) .
O2W H21W O6W 0.964(17) 1.83(2) 2.761(5) 162(4) 1_554
O2W H22W O3W 0.966(17) 1.66(2) 2.615(6) 169(5) .
O2W H23W O52 0.966(17) 2.10(4) 2.840(5) 132(4) .
O2W H23W O62 0.966(17) 2.54(4) 3.189(5) 125(4) .
O3W H31W O4W 0.971(17) 1.60(3) 2.467(5) 147(5) .
O3W H32W Cl1 0.968(17) 2.66(5) 3.129(4) 110(3) 2_646
O4W H41W O22 0.971(17) 1.71(3) 2.642(5) 159(4) .
O4W H42W O12 0.972(17) 2.52(2) 3.478(5) 170(5) .
O5W H51W O12 0.967(17) 1.97(3) 2.873(5) 155(4) .
O5W H52W Cl1 0.965(17) 2.232(19) 3.182(4) 168(4) 2_646
O6W H61W Cl1 0.970(17) 2.20(2) 3.136(4) 163(5) 2_647
O6W H62W O12 0.969(17) 1.99(2) 2.924(5) 161(5) 2_646
O7W H71W O43 0.962(17) 2.28(2) 3.203(6) 161(5) 2_546
O7W H72W O52 0.961(17) 2.21(3) 3.059(5) 147(5) .
O8W H81W O43 0.961(17) 1.90(3) 2.823(6) 161(6) .
O8W H82W O53 0.966(17) 2.49(6) 2.967(6) 110(4) .
O9W H91W O42 0.969(17) 2.63(10) 3.102(9) 110(8) .
O9W H92W O4W 0.972(17) 1.69(6) 2.548(8) 144(9) .
O10W H101 O9W 0.974(17) 2.12(7) 2.742(9) 121(6) .
O10W H102 O8W 0.969(17) 2.00(6) 2.791(8) 137(6) .

loop_
_geom_torsion_atom_site_label_1
_geom_torsion_atom_site_label_2
_geom_torsion_atom_site_label_3
_geom_torsion_atom_site_label_4
_geom_torsion
_geom_torsion_site_symmetry_1
_geom_torsion_site_symmetry_2
_geom_torsion_site_symmetry_3
_geom_torsion_site_symmetry_4
_geom_torsion_publ_flag
C12 N11 C11 N12 110.3(4) . . . . ?
C65 N11 C11 N12 -77.5(5) . . . . ?
C12 N11 C11 C14 -1.3(5) . . . . ?
C65 N11 C11 C14 170.8(4) . . . . ?
C13 N12 C11 N11 -116.5(4) . . . . ?
C66 N12 C11 N11 56.9(5) . . . . ?
C13 N12 C11 C14 -4.9(5) . . . . ?
C66 N12 C11 C14 168.5(4) . . . . ?
C11 N11 C12 O12 176.1(4) . . . . ?
C65 N11 C12 O12 3.9(7) . . . . ?
C11 N11 C12 N13 -2.4(5) . . . . ?
C65 N11 C12 N13 -174.6(4) . . . . ?
C15 N13 C12 O12 -5.1(7) . . . . ?
C14 N13 C12 O12 -173.1(4) . . . . ?
C15 N13 C12 N11 173.5(4) . . . . ?
C14 N13 C12 N11 5.5(5) . . . . ?
C66 N12 C13 O13 11.4(7) . . . . ?
C11 N12 C13 O13 -175.3(4) . . . . ?
C66 N12 C13 N14 -170.9(4) . . . . ?
C11 N12 C13 N14 2.5(5) . . . . ?
C16 N14 C13 O13 -13.1(7) . . . . ?
C14 N14 C13 O13 179.1(4) . . . . ?
C16 N14 C13 N12 169.1(4) . . . . ?
C14 N14 C13 N12 1.4(5) . . . . ?
C13 N14 C14 N13 107.1(4) . . . . ?
C16 N14 C14 N13 -60.8(5) . . . . ?
C13 N14 C14 C11 -4.3(5) . . . . ?
C16 N14 C14 C11 -172.1(4) . . . . ?
C12 N13 C14 N14 -117.0(4) . . . . ?
C15 N13 C14 N14 75.1(5) . . . . ?
C12 N13 C14 C11 -6.0(4) . . . . ?
C15 N13 C14 C11 -173.9(4) . . . . ?
N11 C11 C14 N14 124.7(3) . . . . ?
N12 C11 C14 N14 5.2(4) . . . . ?
N11 C11 C14 N13 4.2(4) . . . . ?
N12 C11 C14 N13 -115.2(3) . . . . ?
C12 N13 C15 N21 -145.7(4) . . . . ?
C14 N13 C15 N21 20.8(6) . . . . ?
C13 N14 C16 N22 154.3(4) . . . . ?
C14 N14 C16 N22 -39.2(5) . . . . ?
N13 C15 N21 C22 83.8(5) . . . . ?
N13 C15 N21 C21 -92.5(4) . . . . ?
N14 C16 N22 C23 -91.8(4) . . . . ?
N14 C16 N22 C21 95.9(4) . . . . ?
C22 N21 C21 N22 -104.1(4) . . . . ?
C15 N21 C21 N22 72.5(5) . . . . ?
C22 N21 C21 C24 6.6(4) . . . . ?
C15 N21 C21 C24 -176.8(3) . . . . ?
C23 N22 C21 N21 119.0(4) . . . . ?
C16 N22 C21 N21 -68.1(5) . . . . ?
C23 N22 C21 C24 8.0(4) . . . . ?
C16 N22 C21 C24 -179.1(3) . . . . ?
C25 N23 C22 O22 6.3(6) . . . . ?
C24 N23 C22 O22 179.4(4) . . . . ?
C25 N23 C22 N21 -172.9(4) . . . . ?
C24 N23 C22 N21 0.2(4) . . . . ?
C15 N21 C22 O22 -0.4(6) . . . . ?
C21 N21 C22 O22 176.2(4) . . . . ?
C15 N21 C22 N23 178.9(3) . . . . ?
C21 N21 C22 N23 -4.5(4) . . . . ?
C26 N24 C23 O23 -4.6(6) . . . . ?
C24 N24 C23 O23 -176.7(4) . . . . ?
C26 N24 C23 N22 174.2(3) . . . . ?
C24 N24 C23 N22 2.1(4) . . . . ?
C16 N22 C23 O23 -0.8(6) . . . . ?
C21 N22 C23 O23 172.2(4) . . . . ?
C16 N22 C23 N24 -179.6(3) . . . . ?
C21 N22 C23 N24 -6.6(4) . . . . ?
C22 N23 C24 N24 114.6(4) . . . . ?
C25 N23 C24 N24 -72.2(5) . . . . ?
C22 N23 C24 C21 3.7(4) . . . . ?
C25 N23 C24 C21 176.9(3) . . . . ?
C23 N24 C24 N23 -108.2(4) . . . . ?
C26 N24 C24 N23 80.0(5) . . . . ?
C23 N24 C24 C21 2.7(4) . . . . ?
C26 N24 C24 C21 -169.1(3) . . . . ?
N21 C21 C24 N23 -5.9(4) . . . . ?
N22 C21 C24 N23 113.3(3) . . . . ?
N21 C21 C24 N24 -125.2(3) . . . . ?
N22 C21 C24 N24 -6.0(4) . . . . ?
C22 N23 C25 N31 -103.8(4) . . . . ?
C24 N23 C25 N31 83.7(4) . . . . ?
C23 N24 C26 N32 98.6(4) . . . . ?
C24 N24 C26 N32 -90.2(5) . . . . ?
N23 C25 N31 C32 108.4(4) . . . . ?
N23 C25 N31 C31 -93.5(5) . . . . ?
N24 C26 N32 C33 -96.8(4) . . . . ?
N24 C26 N32 C31 81.0(5) . . . . ?
C33 N32 C31 N31 107.9(4) . . . . ?
C26 N32 C31 N31 -70.0(5) . . . . ?
C33 N32 C31 C34 -3.8(4) . . . . ?
C26 N32 C31 C34 178.2(3) . . . . ?
C32 N31 C31 N32 -119.8(4) . . . . ?
C25 N31 C31 N32 80.4(5) . . . . ?
C32 N31 C31 C34 -7.8(4) . . . . ?
C25 N31 C31 C34 -167.6(4) . . . . ?
C35 N33 C32 O32 8.2(7) . . . . ?
C34 N33 C32 O32 177.7(4) . . . . ?
C35 N33 C32 N31 -173.2(3) . . . . ?
C34 N33 C32 N31 -3.6(5) . . . . ?
C25 N31 C32 O32 -13.3(7) . . . . ?
C31 N31 C32 O32 -174.0(4) . . . . ?
C25 N31 C32 N33 168.0(4) . . . . ?
C31 N31 C32 N33 7.4(5) . . . . ?
C36 N34 C33 O33 -2.2(6) . . . . ?
C34 N34 C33 O33 -172.2(4) . . . . ?
C36 N34 C33 N32 175.4(3) . . . . ?
C34 N34 C33 N32 5.4(4) . . . . ?
C31 N32 C33 O33 176.9(4) . . . . ?
C26 N32 C33 O33 -5.1(6) . . . . ?
C31 N32 C33 N34 -0.7(4) . . . . ?
C26 N32 C33 N34 177.4(3) . . . . ?
C32 N33 C34 N34 109.2(4) . . . . ?
C35 N33 C34 N34 -81.4(5) . . . . ?
C32 N33 C34 C31 -1.2(4) . . . . ?
C35 N33 C34 C31 168.3(3) . . . . ?
C33 N34 C34 N33 -118.0(4) . . . . ?
C36 N34 C34 N33 72.1(5) . . . . ?
C33 N34 C34 C31 -7.4(4) . . . . ?
C36 N34 C34 C31 -177.3(3) . . . . ?
N32 C31 C34 N33 124.5(3) . . . . ?
N31 C31 C34 N33 5.2(4) . . . . ?
N32 C31 C34 N34 6.5(4) . . . . ?
N31 C31 C34 N34 -112.9(3) . . . . ?
C32 N33 C35 N41 -98.7(5) . . . . ?
C34 N33 C35 N41 92.9(4) . . . . ?
C33 N34 C36 N42 108.1(4) . . . . ?
C34 N34 C36 N42 -83.0(5) . . . . ?
N33 C35 N41 C42 100.3(5) . . . . ?
N33 C35 N41 C41 -84.4(5) . . . . ?
N34 C36 N42 C43 -111.2(4) . . . . ?
N34 C36 N42 C41 91.2(5) . . . . ?
C42 N41 C41 N42 -109.8(4) . . . . ?
C35 N41 C41 N42 74.3(5) . . . . ?
C42 N41 C41 C44 1.3(4) . . . . ?
C35 N41 C41 C44 -174.6(3) . . . . ?
C43 N42 C41 N41 119.2(4) . . . . ?
C36 N42 C41 N41 -81.1(5) . . . . ?
C43 N42 C41 C44 7.6(4) . . . . ?
C36 N42 C41 C44 167.3(3) . . . . ?
C35 N41 C42 O42 -1.3(6) . . . . ?
C41 N41 C42 O42 -177.1(4) . . . . ?
C35 N41 C42 N43 178.0(3) . . . . ?
C41 N41 C42 N43 2.2(5) . . . . ?
C45 N43 C42 O42 17.6(6) . . . . ?
C44 N43 C42 O42 174.3(4) . . . . ?
C45 N43 C42 N41 -161.7(3) . . . . ?
C44 N43 C42 N41 -5.0(5) . . . . ?
C44 N44 C43 O43 -175.1(4) . . . . ?
C46 N44 C43 O43 -1.3(6) . . . . ?
C44 N44 C43 N42 4.8(4) . . . . ?
C46 N44 C43 N42 178.7(4) . . . . ?
C36 N42 C43 O43 12.1(6) . . . . ?
C41 N42 C43 O43 172.0(4) . . . . ?
C36 N42 C43 N44 -167.8(3) . . . . ?
C41 N42 C43 N44 -8.0(4) . . . . ?
C43 N44 C44 N43 -111.5(4) . . . . ?
C46 N44 C44 N43 74.7(5) . . . . ?
C43 N44 C44 C41 0.0(4) . . . . ?
C46 N44 C44 C41 -173.8(3) . . . . ?
C42 N43 C44 N44 117.5(4) . . . . ?
C45 N43 C44 N44 -86.0(4) . . . . ?
C42 N43 C44 C41 5.5(4) . . . . ?
C45 N43 C44 C41 162.1(3) . . . . ?
N41 C41 C44 N44 -123.4(3) . . . . ?
N42 C41 C44 N44 -4.4(4) . . . . ?
N41 C41 C44 N43 -3.9(4) . . . . ?
N42 C41 C44 N43 115.1(3) . . . . ?
C42 N43 C45 N51 -113.5(4) . . . . ?
C44 N43 C45 N51 92.2(4) . . . . ?
C43 N44 C46 N52 107.8(4) . . . . ?
C44 N44 C46 N52 -79.0(5) . . . . ?
N43 C45 N51 C52 104.7(4) . . . . ?
N43 C45 N51 C51 -80.3(4) . . . . ?
N44 C46 N52 C53 -109.2(4) . . . . ?
N44 C46 N52 C51 89.3(5) . . . . ?
C53 N52 C51 N51 112.8(4) . . . . ?
C46 N52 C51 N51 -84.2(5) . . . . ?
C53 N52 C51 C54 1.5(4) . . . . ?
C46 N52 C51 C54 164.5(3) . . . . ?
C52 N51 C51 N52 -110.5(4) . . . . ?
C45 N51 C51 N52 74.0(5) . . . . ?
C52 N51 C51 C54 1.4(4) . . . . ?
C45 N51 C51 C54 -174.1(3) . . . . ?
C45 N51 C52 O52 -2.1(6) . . . . ?
C51 N51 C52 O52 -177.5(4) . . . . ?
C45 N51 C52 N53 174.4(3) . . . . ?
C51 N51 C52 N53 -1.1(5) . . . . ?
C55 N53 C52 O52 -1.7(7) . . . . ?
C54 N53 C52 O52 176.7(4) . . . . ?
C55 N53 C52 N51 -178.1(4) . . . . ?
C54 N53 C52 N51 0.3(5) . . . . ?
C54 N54 C53 O53 -175.8(4) . . . . ?
C56 N54 C53 O53 -13.3(6) . . . . ?
C54 N54 C53 N52 3.3(5) . . . . ?
C56 N54 C53 N52 165.9(3) . . . . ?
C51 N52 C53 O53 176.2(4) . . . . ?
C46 N52 C53 O53 12.7(6) . . . . ?
C51 N52 C53 N54 -3.0(5) . . . . ?
C46 N52 C53 N54 -166.4(3) . . . . ?
C53 N54 C54 N53 -113.6(4) . . . . ?
C56 N54 C54 N53 84.1(4) . . . . ?
C53 N54 C54 C51 -2.2(4) . . . . ?
C56 N54 C54 C51 -164.5(3) . . . . ?
C52 N53 C54 N54 112.0(4) . . . . ?
C55 N53 C54 N54 -69.5(5) . . . . ?
C52 N53 C54 C51 0.5(4) . . . . ?
C55 N53 C54 C51 179.0(3) . . . . ?
N52 C51 C54 N54 0.4(4) . . . . ?
N51 C51 C54 N54 -120.1(3) . . . . ?
N52 C51 C54 N53 119.5(3) . . . . ?
N51 C51 C54 N53 -1.1(4) . . . . ?
C52 N53 C55 N61 -101.1(4) . . . . ?
C54 N53 C55 N61 80.6(5) . . . . ?
C53 N54 C56 N62 103.7(4) . . . . ?
C54 N54 C56 N62 -95.7(4) . . . . ?
N53 C55 N61 C62 102.0(4) . . . . ?
N53 C55 N61 C61 -92.6(4) . . . . ?
N54 C56 N62 C63 -100.2(4) . . . . ?
N54 C56 N62 C61 78.8(5) . . . . ?
C63 N62 C61 N61 113.4(4) . . . . ?
C56 N62 C61 N61 -65.6(5) . . . . ?
C63 N62 C61 C64 1.0(4) . . . . ?
C56 N62 C61 C64 -178.1(4) . . . . ?
C62 N61 C61 N62 -115.8(4) . . . . ?
C55 N61 C61 N62 77.6(5) . . . . ?
C62 N61 C61 C64 -2.9(4) . . . . ?
C55 N61 C61 C64 -169.4(3) . . . . ?
C55 N61 C62 O62 -5.7(6) . . . . ?
C61 N61 C62 O62 -172.7(4) . . . . ?
C55 N61 C62 N63 172.0(3) . . . . ?
C61 N61 C62 N63 5.0(5) . . . . ?
C65 N63 C62 O62 -1.9(6) . . . . ?
C64 N63 C62 O62 172.5(4) . . . . ?
C65 N63 C62 N61 -179.6(3) . . . . ?
C64 N63 C62 N61 -5.2(4) . . . . ?
C56 N62 C63 O63 -5.5(6) . . . . ?
C61 N62 C63 O63 175.4(4) . . . . ?
C56 N62 C63 N64 177.9(4) . . . . ?
C61 N62 C63 N64 -1.2(5) . . . . ?
C66 N64 C63 O63 12.0(6) . . . . ?
C64 N64 C63 O63 -175.7(4) . . . . ?
C66 N64 C63 N62 -171.4(3) . . . . ?
C64 N64 C63 N62 0.9(5) . . . . ?
C62 N63 C64 N64 115.1(4) . . . . ?
C65 N63 C64 N64 -70.6(5) . . . . ?
C62 N63 C64 C61 3.2(4) . . . . ?
C65 N63 C64 C61 177.6(3) . . . . ?
C63 N64 C64 N63 -112.6(4) . . . . ?
C66 N64 C64 N63 59.5(5) . . . . ?
C63 N64 C64 C61 -0.3(4) . . . . ?
C66 N64 C64 C61 171.8(3) . . . . ?
N62 C61 C64 N63 120.8(3) . . . . ?
N61 C61 C64 N63 -0.2(4) . . . . ?
N62 C61 C64 N64 -0.4(4) . . . . ?
N61 C61 C64 N64 -121.5(3) . . . . ?
C62 N63 C65 N11 -93.8(5) . . . . ?
C64 N63 C65 N11 92.4(5) . . . . ?
C12 N11 C65 N63 155.2(4) . . . . ?
C11 N11 C65 N63 -16.1(6) . . . . ?
C63 N64 C66 N12 79.9(5) . . . . ?
C64 N64 C66 N12 -91.4(5) . . . . ?
C13 N12 C66 N64 -143.0(4) . . . . ?
C11 N12 C66 N64 44.4(6) . . . . ?
